data_1559564
loop_
_publ_author_name
'Xing, Tian'
'Prior, Timothy J.'
'Elsegood, Mark R. J.'
'Semikolenova, Nina V.'
'Soshnikov, Igor E.'
'Bryliakov, Konstantin'
'Chen, Kai'
'Redshaw, Carl'

_publ_section_title
;
 Vanadium complexes derived from oxacalix[6]arenes: structural studies and
 use in the ring opening homo-/co-polymerization of
 \e-caprolactone/\d-valerolactone and ethylene polymerization
;
_journal_issue 2
_journal_name_full 'Catalysis Science &amp; Technology'
_journal_page_first 624
_journal_page_last 636
_journal_paper_doi 10.1039/D0CY01979H
_journal_volume 11
_journal_year 2021
_chemical_formula_moiety
;
 C74 H96 O16 V4, 6(C2 H3 N)
;
_chemical_formula_sum 'C86 H114 N6 O16 V4'
_chemical_formula_weight 1691.59
_space_group_crystal_system triclinic
_space_group_IT_number 2
_space_group_name_Hall '-P 1'
_space_group_name_H-M_alt 'P -1'
_atom_sites_solution_hydrogens geom
_audit_creation_method SHELXL-2018/3
_audit_update_record
;
2020-04-22 deposited with the CCDC.	2020-11-19 downloaded from the CCDC.
;
_cell_angle_alpha 68.166(2)
_cell_angle_beta 79.128(2)
_cell_angle_gamma 75.546(2)
_cell_formula_units_Z 1
_cell_length_a 12.4983(4)
_cell_length_b 13.6976(2)
_cell_length_c 14.1554(3)
_cell_measurement_reflns_used 52074
_cell_measurement_temperature 100(2)
_cell_measurement_theta_max 70.2340
_cell_measurement_theta_min 3.6410
_cell_volume 2165.92(10)
_computing_cell_refinement 'CrysAlisPro 1.171.40.53 (Rigaku OD, 2019)'
_computing_data_collection 'CrysAlisPro 1.171.40.53 (Rigaku OD, 2019)'
_computing_data_reduction 'CrysAlisPro 1.171.40.53 (Rigaku OD, 2019)'
_computing_structure_refinement 'SHELXL-2018/3 (Sheldrick, 2018)'
_computing_structure_solution 'SHELXT (Sheldrick, 2015)'
_diffrn_ambient_temperature 100(2)
_diffrn_detector_area_resol_mean 10.000
_diffrn_measured_fraction_theta_full 0.996
_diffrn_measured_fraction_theta_max 0.994
_diffrn_measurement_device_type 'XtaLAB AFC11 (RCD3): quarter-chi single'
_diffrn_measurement_method \w-scans
_diffrn_radiation_type CuK\a
_diffrn_radiation_wavelength 1.54178
_diffrn_reflns_av_R_equivalents 0.0519
_diffrn_reflns_av_unetI/netI 0.0179
_diffrn_reflns_Laue_measured_fraction_full 0.996
_diffrn_reflns_Laue_measured_fraction_max 0.994
_diffrn_reflns_limit_h_max 14
_diffrn_reflns_limit_h_min -14
_diffrn_reflns_limit_k_max 16
_diffrn_reflns_limit_k_min -16
_diffrn_reflns_limit_l_max 17
_diffrn_reflns_limit_l_min -17
_diffrn_reflns_number 95054
_diffrn_reflns_point_group_measured_fraction_full 0.996
_diffrn_reflns_point_group_measured_fraction_max 0.994
_diffrn_reflns_theta_full 67.679
_diffrn_reflns_theta_max 68.242
_diffrn_reflns_theta_min 3.673
_diffrn_source 'Rotating-anode X-ray tube'
_exptl_absorpt_coefficient_mu 4.049
_exptl_absorpt_correction_T_max 1.000
_exptl_absorpt_correction_T_min 0.71144
_exptl_absorpt_correction_type multi-scan
_exptl_absorpt_process_details
;
CrysAlisPro 1.171.40.53 (Rigaku Oxford Diffraction, 2019)
Empirical absorption correction using spherical harmonics,
 implemented in SCALE3 ABSPACK scaling algorithm.
;
_exptl_crystal_colour black
_exptl_crystal_density_diffrn 1.297
_exptl_crystal_description block
_exptl_crystal_F_000 892
_exptl_crystal_size_max 0.160
_exptl_crystal_size_mid 0.070
_exptl_crystal_size_min 0.035
_refine_diff_density_max 1.009
_refine_diff_density_min -0.489
_refine_diff_density_rms 0.063
_refine_ls_extinction_method none
_refine_ls_goodness_of_fit_ref 1.116
_refine_ls_hydrogen_treatment constr
_refine_ls_matrix_type full
_refine_ls_number_parameters 518
_refine_ls_number_reflns 7886
_refine_ls_number_restraints 0
_refine_ls_restrained_S_all 1.116
_refine_ls_R_factor_all 0.0421
_refine_ls_R_factor_gt 0.0407
_refine_ls_shift/su_max 0.001
_refine_ls_shift/su_mean 0.000
_refine_ls_structure_factor_coef Fsqd
_refine_ls_weighting_details 'w=1/[\s^2^(Fo^2^)+(0.0897P)^2^+0.6883P] where P=(Fo^2^+2Fc^2^)/3'
_refine_ls_weighting_scheme calc
_refine_ls_wR_factor_gt 0.1308
_refine_ls_wR_factor_ref 0.1319
_reflns_Friedel_coverage 0.000
_reflns_number_gt 7406
_reflns_number_total 7886
_reflns_threshold_expression 'I > 2\s(I)'
_cod_data_source_file d0cy01979h2.cif
_cod_data_source_block 2
_cod_depositor_comments 'Adding full bibliography for 1559560--1559566.cif.'
_cod_database_code 1559564
_shelx_shelxl_version_number 2018/3
_shelx_space_group_comment
;
The symmetry employed for this shelxl refinement is uniquely defined
by the following loop, which should always be used as a source of
symmetry information in preference to the above space-group names.
They are only intended as comments.
;

loop_
_space_group_symop_operation_xyz
'x, y, z'
'-x, -y, -z'

loop_
_atom_site_label
_atom_site_type_symbol
_atom_site_fract_x
_atom_site_fract_y
_atom_site_fract_z
_atom_site_U_iso_or_equiv
_atom_site_adp_type
_atom_site_occupancy
_atom_site_site_symmetry_order
_atom_site_calc_flag
_atom_site_refinement_flags_posn
_atom_site_refinement_flags_adp
_atom_site_refinement_flags_occupancy
_atom_site_disorder_assembly
_atom_site_disorder_group
O1 O 0.36503(11) 0.75774(11) 0.57167(10) 0.0285(3) Uani 1 1 d . . . . .
O2 O 0.35072(11) 0.58117(11) 0.74466(10) 0.0284(3) Uani 1 1 d . . . . .
O3 O 0.29214(11) 0.49479(10) 0.61991(10) 0.0258(3) Uani 1 1 d . . . . .
O4 O 0.34948(11) 0.35270(11) 0.52116(10) 0.0277(3) Uani 1 1 d . . . . .
O5 O 0.27208(12) 0.69237(12) 0.46028(11) 0.0318(3) Uani 1 1 d . . . . .
O6 O 0.45709(11) 0.56143(11) 0.54466(10) 0.0267(3) Uani 1 1 d . . . . .
O7 O 0.48300(12) 0.33323(12) 0.65922(11) 0.0326(3) Uani 1 1 d . . . . .
O8 O 0.16808(11) 0.67750(11) 0.63966(11) 0.0291(3) Uani 1 1 d . . . . .
V1 V 0.30299(3) 0.65031(3) 0.57427(2) 0.02497(12) Uani 1 1 d . . . . .
V2 V 0.43078(3) 0.41911(3) 0.56032(2) 0.02453(11) Uani 1 1 d . . . . .
C1 C 0.42792(16) 0.77348(15) 0.63083(15) 0.0278(4) Uani 1 1 d . . . . .
C2 C 0.51454(16) 0.82849(15) 0.58195(15) 0.0276(4) Uani 1 1 d . . . . .
C3 C 0.57523(16) 0.85134(16) 0.64169(16) 0.0294(4) Uani 1 1 d . . . . .
H3 H 0.634573 0.888164 0.608922 0.035 Uiso 1 1 calc R U . . .
C4 C 0.55199(17) 0.82212(16) 0.74776(16) 0.0309(4) Uani 1 1 d . . . . .
C5 C 0.46816(17) 0.76238(17) 0.79450(16) 0.0319(4) Uani 1 1 d . . . . .
H5 H 0.452788 0.738886 0.866917 0.038 Uiso 1 1 calc R U . . .
C6 C 0.40704(17) 0.73665(16) 0.73775(16) 0.0300(4) Uani 1 1 d . . . . .
C7 C 0.61219(18) 0.85414(18) 0.81372(17) 0.0342(5) Uani 1 1 d . . . . .
C8 C 0.6605(2) 0.7544(2) 0.90038(18) 0.0409(5) Uani 1 1 d . . . . .
H8A H 0.600361 0.718858 0.943147 0.061 Uiso 1 1 calc R U . . .
H8B H 0.697994 0.775851 0.942261 0.061 Uiso 1 1 calc R U . . .
H8C H 0.714075 0.704741 0.871059 0.061 Uiso 1 1 calc R U . . .
C9 C 0.7062(2) 0.9124(2) 0.75140(19) 0.0405(5) Uani 1 1 d . . . . .
H9A H 0.761329 0.865381 0.720188 0.061 Uiso 1 1 calc R U . . .
H9B H 0.741705 0.931299 0.796596 0.061 Uiso 1 1 calc R U . . .
H9C H 0.675689 0.977861 0.697570 0.061 Uiso 1 1 calc R U . . .
C10 C 0.5266(2) 0.9307(2) 0.8604(2) 0.0431(5) Uani 1 1 d . . . . .
H10A H 0.496835 0.995338 0.805449 0.065 Uiso 1 1 calc R U . . .
H10B H 0.562714 0.950719 0.904415 0.065 Uiso 1 1 calc R U . . .
H10C H 0.465917 0.894835 0.901173 0.065 Uiso 1 1 calc R U . . .
C11 C 0.32339(18) 0.66584(17) 0.78853(16) 0.0314(4) Uani 1 1 d . . . . .
H11A H 0.327420 0.635110 0.863380 0.038 Uiso 1 1 calc R U . . .
H11B H 0.247283 0.707384 0.775630 0.038 Uiso 1 1 calc R U . . .
C12 C 0.33187(17) 0.47629(16) 0.81370(15) 0.0297(4) Uani 1 1 d . . . . .
H12A H 0.325600 0.474379 0.885105 0.036 Uiso 1 1 calc R U . . .
H12B H 0.397137 0.421252 0.804016 0.036 Uiso 1 1 calc R U . . .
C13 C 0.21597(16) 0.45251(15) 0.70073(14) 0.0252(4) Uani 1 1 d . . . . .
C14 C 0.22927(16) 0.44799(15) 0.79816(15) 0.0270(4) Uani 1 1 d . . . . .
C15 C 0.14962(17) 0.41086(16) 0.87925(15) 0.0288(4) Uani 1 1 d . . . . .
H15 H 0.158396 0.406740 0.945926 0.035 Uiso 1 1 calc R U . . .
C16 C 0.05768(17) 0.37972(16) 0.86478(15) 0.0286(4) Uani 1 1 d . . . . .
C17 C 0.04895(17) 0.38467(15) 0.76623(15) 0.0277(4) Uani 1 1 d . . . . .
H17 H -0.012720 0.362954 0.755105 0.033 Uiso 1 1 calc R U . . .
C18 C 0.12703(16) 0.42020(15) 0.68334(15) 0.0258(4) Uani 1 1 d . . . . .
C19 C -0.03525(18) 0.34375(18) 0.94985(15) 0.0335(5) Uani 1 1 d . . . . .
C20 C -0.00601(19) 0.3289(2) 1.05517(16) 0.0382(5) Uani 1 1 d . . . . .
H20A H 0.063000 0.275654 1.069871 0.057 Uiso 1 1 calc R U . . .
H20B H -0.066259 0.304196 1.107462 0.057 Uiso 1 1 calc R U . . .
H20C H 0.003966 0.397484 1.055630 0.057 Uiso 1 1 calc R U . . .
C21 C -0.0577(2) 0.2375(2) 0.95304(19) 0.0469(6) Uani 1 1 d . . . . .
H21A H -0.077460 0.245990 0.886263 0.070 Uiso 1 1 calc R U . . .
H21B H -0.119088 0.217040 1.005756 0.070 Uiso 1 1 calc R U . . .
H21C H 0.009213 0.181535 0.969150 0.070 Uiso 1 1 calc R U . . .
C22 C -0.14145(19) 0.4304(2) 0.92562(17) 0.0408(5) Uani 1 1 d . . . . .
H22A H -0.128875 0.498142 0.925876 0.061 Uiso 1 1 calc R U . . .
H22B H -0.202789 0.407835 0.977544 0.061 Uiso 1 1 calc R U . . .
H22C H -0.160263 0.440475 0.858035 0.061 Uiso 1 1 calc R U . . .
C23 C 0.11861(16) 0.41358(15) 0.58086(14) 0.0263(4) Uani 1 1 d . . . . .
H23A H 0.039690 0.429089 0.568681 0.032 Uiso 1 1 calc R U . . .
H23B H 0.156667 0.466651 0.525251 0.032 Uiso 1 1 calc R U . . .
C24 C 0.28768(16) 0.27395(15) 0.55741(14) 0.0260(4) Uani 1 1 d . . . . .
C25 C 0.17313(17) 0.30134(16) 0.58287(14) 0.0271(4) Uani 1 1 d . . . . .
C26 C 0.11066(17) 0.22057(16) 0.61988(15) 0.0292(4) Uani 1 1 d . . . . .
H26 H 0.033014 0.238985 0.637827 0.035 Uiso 1 1 calc R U . . .
C27 C 0.15826(18) 0.11443(17) 0.63127(16) 0.0319(4) Uani 1 1 d . . . . .
C28 C 0.27279(18) 0.09029(16) 0.60393(15) 0.0311(4) Uani 1 1 d . . . . .
H28 H 0.307088 0.018035 0.611304 0.037 Uiso 1 1 calc R U . . .
C29 C 0.66179(17) 0.83244(16) 0.43345(15) 0.0284(4) Uani 1 1 d . . . . .
C30 C 0.0917(2) 0.02404(18) 0.67544(19) 0.0394(5) Uani 1 1 d . . . . .
C32 C -0.0318(2) 0.0648(2) 0.6957(2) 0.0536(7) Uani 1 1 d . . . . .
H32A H -0.044199 0.102999 0.744404 0.080 Uiso 1 1 calc R U . . .
H32B H -0.070105 0.004082 0.724349 0.080 Uiso 1 1 calc R U . . .
H32C H -0.061014 0.113798 0.631379 0.080 Uiso 1 1 calc R U . . .
C33 C 0.1359(3) -0.0544(2) 0.7759(2) 0.0575(7) Uani 1 1 d . . . . .
H33A H 0.129893 -0.015891 0.823391 0.086 Uiso 1 1 calc R U . . .
H33B H 0.213961 -0.086520 0.762259 0.086 Uiso 1 1 calc R U . . .
H33C H 0.092161 -0.111039 0.806424 0.086 Uiso 1 1 calc R U . . .
C34 C 0.1081(3) -0.0352(2) 0.5984(2) 0.0578(7) Uani 1 1 d . . . . .
H34A H 0.065603 -0.092882 0.625755 0.087 Uiso 1 1 calc R U . . .
H34B H 0.187134 -0.065794 0.587084 0.087 Uiso 1 1 calc R U . . .
H34C H 0.081991 0.015416 0.533333 0.087 Uiso 1 1 calc R U . . .
C35 C 0.53951(17) 0.86197(16) 0.46631(15) 0.0289(4) Uani 1 1 d . . . . .
H35A H 0.497312 0.826829 0.440134 0.035 Uiso 1 1 calc R U . . .
H35B H 0.514315 0.940521 0.435735 0.035 Uiso 1 1 calc R U . . .
C36 C 0.06360(16) 0.69436(17) 0.60362(15) 0.0292(4) Uani 1 1 d . . . . .
H36A H 0.066562 0.642132 0.569660 0.035 Uiso 1 1 calc R U . . .
H36B H 0.046982 0.767480 0.552818 0.035 Uiso 1 1 calc R U . . .
C37 C -0.02676(17) 0.68093(18) 0.69245(16) 0.0318(4) Uani 1 1 d . . . . .
H37A H -0.038308 0.741056 0.718417 0.038 Uiso 1 1 calc R U . . .
H37B H -0.003042 0.613395 0.748574 0.038 Uiso 1 1 calc R U . . .
C38 C -0.13536(19) 0.6783(2) 0.66102(18) 0.0396(5) Uani 1 1 d . . . . .
H38A H -0.157546 0.743939 0.603734 0.059 Uiso 1 1 calc R U . . .
H38B H -0.193150 0.673577 0.719043 0.059 Uiso 1 1 calc R U . . .
H38C H -0.125491 0.615801 0.639997 0.059 Uiso 1 1 calc R U . . .
N1 N 0.2294(3) 0.0447(3) 1.0137(2) 0.0835(9) Uani 1 1 d . . . . .
C39 C 0.2579(3) 0.0951(2) 0.9329(2) 0.0513(6) Uani 1 1 d . . . . .
C40 C 0.2920(3) 0.1610(2) 0.8317(2) 0.0549(7) Uani 1 1 d . . . . .
H40A H 0.233314 0.224293 0.808406 0.082 Uiso 1 1 calc R U . . .
H40B H 0.305841 0.119953 0.785268 0.082 Uiso 1 1 calc R U . . .
H40C H 0.360280 0.183692 0.832074 0.082 Uiso 1 1 calc R U . . .
N2 N 0.5979(3) 0.3020(3) 0.9221(3) 0.0946(11) Uani 1 1 d . . . . .
C41 C 0.6365(3) 0.2503(3) 0.8694(3) 0.0707(9) Uani 1 1 d . . . . .
C42 C 0.6856(3) 0.1887(2) 0.8029(2) 0.0608(7) Uani 1 1 d . . . . .
H42A H 0.738387 0.226182 0.749661 0.091 Uiso 1 1 calc R U . . .
H42B H 0.627092 0.180200 0.770837 0.091 Uiso 1 1 calc R U . . .
H42C H 0.724657 0.117826 0.843004 0.091 Uiso 1 1 calc R U . . .
N3 N 0.8057(2) 0.4094(2) 0.67132(18) 0.0550(6) Uani 1 1 d . . . . .
C43 C 0.7273(2) 0.4650(2) 0.6951(2) 0.0475(6) Uani 1 1 d . . . . .
C44 C 0.6289(2) 0.5347(2) 0.72680(19) 0.0431(5) Uani 1 1 d . . . . .
H44A H 0.642545 0.607744 0.704360 0.065 Uiso 1 1 calc R U . . .
H44B H 0.613417 0.507664 0.801515 0.065 Uiso 1 1 calc R U . . .
H44C H 0.564955 0.535150 0.695700 0.065 Uiso 1 1 calc R U . . .

loop_
_atom_site_aniso_label
_atom_site_aniso_U_11
_atom_site_aniso_U_22
_atom_site_aniso_U_33
_atom_site_aniso_U_23
_atom_site_aniso_U_13
_atom_site_aniso_U_12
O1 0.0263(7) 0.0290(7) 0.0307(7) -0.0127(6) 0.0060(5) -0.0089(6)
O2 0.0301(7) 0.0301(7) 0.0263(7) -0.0123(6) 0.0072(5) -0.0117(6)
O3 0.0243(7) 0.0269(7) 0.0250(6) -0.0105(5) 0.0104(5) -0.0099(5)
O4 0.0268(7) 0.0267(7) 0.0296(7) -0.0121(6) 0.0094(5) -0.0109(5)
O5 0.0315(8) 0.0341(7) 0.0286(7) -0.0111(6) 0.0053(6) -0.0102(6)
O6 0.0254(7) 0.0270(7) 0.0272(7) -0.0117(6) 0.0088(5) -0.0091(5)
O7 0.0303(8) 0.0320(7) 0.0303(7) -0.0084(6) 0.0059(6) -0.0072(6)
O8 0.0245(7) 0.0322(7) 0.0310(7) -0.0141(6) 0.0049(5) -0.0072(6)
V1 0.02281(19) 0.02602(19) 0.02532(19) -0.01049(14) 0.00653(13) -0.00757(13)
V2 0.02238(19) 0.02413(19) 0.02523(19) -0.00922(14) 0.00813(13) -0.00802(13)
C1 0.0245(10) 0.0258(9) 0.0339(10) -0.0151(8) 0.0054(8) -0.0050(7)
C2 0.0250(10) 0.0233(9) 0.0328(10) -0.0125(8) 0.0069(8) -0.0046(7)
C3 0.0245(10) 0.0259(9) 0.0374(11) -0.0141(8) 0.0073(8) -0.0071(8)
C4 0.0264(10) 0.0309(10) 0.0377(11) -0.0180(9) 0.0048(8) -0.0062(8)
C5 0.0309(11) 0.0360(11) 0.0309(10) -0.0172(9) 0.0079(8) -0.0096(8)
C6 0.0259(10) 0.0317(10) 0.0341(10) -0.0170(9) 0.0088(8) -0.0089(8)
C7 0.0302(11) 0.0376(11) 0.0391(11) -0.0199(10) 0.0050(9) -0.0102(9)
C8 0.0386(13) 0.0448(13) 0.0428(12) -0.0188(10) -0.0021(10) -0.0101(10)
C9 0.0356(12) 0.0452(13) 0.0481(13) -0.0226(11) 0.0044(10) -0.0170(10)
C10 0.0380(13) 0.0487(13) 0.0528(14) -0.0323(12) 0.0046(10) -0.0099(10)
C11 0.0317(11) 0.0361(11) 0.0306(10) -0.0186(9) 0.0103(8) -0.0132(9)
C12 0.0304(11) 0.0302(10) 0.0268(9) -0.0081(8) 0.0036(8) -0.0101(8)
C13 0.0239(9) 0.0241(9) 0.0249(9) -0.0091(7) 0.0084(7) -0.0069(7)
C14 0.0259(10) 0.0263(9) 0.0267(9) -0.0100(8) 0.0061(8) -0.0068(8)
C15 0.0313(11) 0.0295(10) 0.0235(9) -0.0096(8) 0.0062(8) -0.0082(8)
C16 0.0277(10) 0.0277(10) 0.0274(10) -0.0098(8) 0.0091(8) -0.0084(8)
C17 0.0246(10) 0.0272(9) 0.0303(10) -0.0115(8) 0.0065(8) -0.0076(7)
C18 0.0241(10) 0.0245(9) 0.0269(9) -0.0106(8) 0.0067(7) -0.0055(7)
C19 0.0323(11) 0.0409(12) 0.0270(10) -0.0123(9) 0.0111(8) -0.0162(9)
C20 0.0370(12) 0.0484(13) 0.0262(10) -0.0102(9) 0.0105(9) -0.0176(10)
C21 0.0561(15) 0.0498(14) 0.0375(12) -0.0147(11) 0.0170(11) -0.0317(12)
C22 0.0305(11) 0.0613(15) 0.0298(11) -0.0180(10) 0.0108(9) -0.0142(10)
C23 0.0235(10) 0.0285(10) 0.0264(9) -0.0111(8) 0.0057(7) -0.0079(7)
C24 0.0267(10) 0.0275(10) 0.0246(9) -0.0104(8) 0.0068(7) -0.0116(8)
C25 0.0298(10) 0.0289(10) 0.0230(9) -0.0108(8) 0.0056(7) -0.0099(8)
C26 0.0273(10) 0.0336(10) 0.0273(9) -0.0123(8) 0.0074(8) -0.0116(8)
C27 0.0340(11) 0.0314(10) 0.0311(10) -0.0122(8) 0.0083(8) -0.0141(9)
C28 0.0352(11) 0.0259(10) 0.0309(10) -0.0115(8) 0.0080(8) -0.0096(8)
C29 0.0290(10) 0.0290(10) 0.0267(9) -0.0112(8) 0.0065(8) -0.0091(8)
C30 0.0367(12) 0.0327(11) 0.0481(13) -0.0130(10) 0.0095(10) -0.0173(9)
C32 0.0386(14) 0.0436(14) 0.0742(18) -0.0162(13) 0.0133(12) -0.0211(11)
C33 0.0593(17) 0.0452(15) 0.0565(16) -0.0020(12) 0.0086(13) -0.0246(13)
C34 0.0536(16) 0.0541(16) 0.080(2) -0.0367(15) 0.0127(14) -0.0284(13)
C35 0.0272(10) 0.0257(9) 0.0307(10) -0.0100(8) 0.0051(8) -0.0055(8)
C36 0.0256(10) 0.0319(10) 0.0308(10) -0.0139(8) 0.0032(8) -0.0068(8)
C37 0.0280(11) 0.0367(11) 0.0308(10) -0.0151(9) 0.0053(8) -0.0075(8)
C38 0.0307(12) 0.0516(13) 0.0404(12) -0.0228(11) 0.0071(9) -0.0118(10)
N1 0.103(2) 0.082(2) 0.0515(16) -0.0005(15) -0.0133(15) -0.0243(18)
C39 0.0619(17) 0.0484(14) 0.0440(14) -0.0160(12) -0.0107(12) -0.0074(12)
C40 0.0638(18) 0.0420(14) 0.0459(14) -0.0114(11) 0.0001(12) 0.0023(12)
N2 0.092(2) 0.099(3) 0.0662(19) -0.0151(18) 0.0262(17) -0.0194(19)
C41 0.0599(19) 0.075(2) 0.0563(18) -0.0041(16) 0.0111(15) -0.0185(16)
C42 0.0570(18) 0.0540(16) 0.0579(17) -0.0052(13) -0.0069(14) -0.0081(13)
N3 0.0485(13) 0.0693(15) 0.0538(13) -0.0279(12) 0.0036(10) -0.0190(12)
C43 0.0445(15) 0.0550(15) 0.0437(13) -0.0147(12) 0.0010(11) -0.0186(12)
C44 0.0349(12) 0.0477(13) 0.0437(13) -0.0143(11) -0.0001(10) -0.0079(10)

loop_
_atom_type_symbol
_atom_type_description
_atom_type_scat_dispersion_real
_atom_type_scat_dispersion_imag
_atom_type_scat_source
C C 0.0181 0.0091 'International Tables Vol C Tables 4.2.6.8 and 6.1.1.4'
H H 0.0000 0.0000 'International Tables Vol C Tables 4.2.6.8 and 6.1.1.4'
N N 0.0311 0.0180 'International Tables Vol C Tables 4.2.6.8 and 6.1.1.4'
O O 0.0492 0.0322 'International Tables Vol C Tables 4.2.6.8 and 6.1.1.4'
V V 0.0687 2.1097 'International Tables Vol C Tables 4.2.6.8 and 6.1.1.4'

loop_
_geom_angle_atom_site_label_1
_geom_angle_atom_site_label_2
_geom_angle_atom_site_label_3
_geom_angle
_geom_angle_site_symmetry_1
_geom_angle_site_symmetry_3
_geom_angle_publ_flag
C1 O1 V1 137.13(13) . . ?
C11 O2 C12 116.03(14) . . ?
C11 O2 V1 110.14(12) . . ?
C12 O2 V1 121.24(11) . . ?
C13 O3 V2 129.25(11) . . ?
C13 O3 V1 120.95(11) . . ?
V2 O3 V1 107.25(6) . . ?
C24 O4 V2 142.95(13) . . ?
V2 O6 V2 102.15(6) 2_666 . ?
V2 O6 V1 135.12(7) 2_666 . ?
V2 O6 V1 105.87(6) . . ?
C36 O8 V1 127.21(12) . . ?
O5 V1 O8 99.86(7) . . ?
O5 V1 O1 100.97(7) . . ?
O8 V1 O1 102.34(6) . . ?
O5 V1 O3 101.19(7) . . ?
O8 V1 O3 89.29(6) . . ?
O1 V1 O3 152.74(6) . . ?
O5 V1 O6 95.07(7) . . ?
O8 V1 O6 157.22(6) . . ?
O1 V1 O6 91.50(6) . . ?
O3 V1 O6 70.89(5) . . ?
O5 V1 O2 177.99(6) . . ?
O8 V1 O2 80.86(6) . . ?
O1 V1 O2 80.67(6) . . ?
O3 V1 O2 76.92(5) . . ?
O6 V1 O2 83.69(5) . . ?
O7 V2 O4 106.09(7) . . ?
O7 V2 O6 107.50(7) . 2_666 ?
O4 V2 O6 101.29(6) . 2_666 ?
O7 V2 O6 108.51(7) . . ?
O4 V2 O6 143.91(6) . . ?
O6 V2 O6 77.85(6) 2_666 . ?
O7 V2 O3 102.32(7) . . ?
O4 V2 O3 89.99(6) . . ?
O6 V2 O3 143.49(6) 2_666 . ?
O6 V2 O3 73.01(5) . . ?
O7 V2 V2 113.43(6) . 2_666 ?
O4 V2 V2 131.33(5) . 2_666 ?
O6 V2 V2 40.77(4) 2_666 2_666 ?
O6 V2 V2 37.08(4) . 2_666 ?
O3 V2 V2 107.49(4) . 2_666 ?
O1 C1 C2 117.97(18) . . ?
O1 C1 C6 121.40(18) . . ?
C2 C1 C6 120.64(19) . . ?
C3 C2 C1 118.45(18) . . ?
C3 C2 C35 122.02(18) . . ?
C1 C2 C35 119.53(18) . . ?
C4 C3 C2 122.41(18) . . ?
C3 C4 C5 117.41(19) . . ?
C3 C4 C7 123.01(18) . . ?
C5 C4 C7 119.57(19) . . ?
C6 C5 C4 121.78(19) . . ?
C5 C6 C1 119.08(19) . . ?
C5 C6 C11 121.52(19) . . ?
C1 C6 C11 119.33(18) . . ?
C9 C7 C8 108.83(19) . . ?
C9 C7 C4 112.56(18) . . ?
C8 C7 C4 110.22(18) . . ?
C9 C7 C10 108.04(19) . . ?
C8 C7 C10 109.13(19) . . ?
C4 C7 C10 107.98(18) . . ?
O2 C11 C6 106.65(15) . . ?
O2 C12 C14 113.65(17) . . ?
O3 C13 C18 120.23(17) . . ?
O3 C13 C14 118.06(17) . . ?
C18 C13 C14 121.66(17) . . ?
C13 C14 C15 118.54(19) . . ?
C13 C14 C12 119.15(17) . . ?
C15 C14 C12 122.20(18) . . ?
C16 C15 C14 121.70(19) . . ?
C15 C16 C17 117.48(17) . . ?
C15 C16 C19 123.89(18) . . ?
C17 C16 C19 118.61(18) . . ?
C16 C17 C18 122.72(19) . . ?
C13 C18 C17 117.89(18) . . ?
C13 C18 C23 121.90(17) . . ?
C17 C18 C23 119.99(18) . . ?
C20 C19 C21 108.51(19) . . ?
C20 C19 C16 111.91(18) . . ?
C21 C19 C16 110.38(17) . . ?
C20 C19 C22 109.19(18) . . ?
C21 C19 C22 108.8(2) . . ?
C16 C19 C22 108.00(17) . . ?
C25 C23 C18 107.67(16) . . ?
O4 C24 C25 119.19(17) . . ?
O4 C24 C29 120.41(17) . 2_666 ?
C25 C24 C29 120.39(18) . 2_666 ?
C26 C25 C24 118.86(19) . . ?
C26 C25 C23 119.74(18) . . ?
C24 C25 C23 121.12(17) . . ?
C27 C26 C25 122.20(19) . . ?
C26 C27 C28 117.32(19) . . ?
C26 C27 C30 122.88(19) . . ?
C28 C27 C30 119.76(19) . . ?
C29 C28 C27 122.65(19) 2_666 . ?
C28 C29 C24 118.57(19) 2_666 2_666 ?
C28 C29 C35 120.48(18) 2_666 . ?
C24 C29 C35 120.93(18) 2_666 . ?
C32 C30 C33 109.1(2) . . ?
C32 C30 C27 112.84(19) . . ?
C33 C30 C27 108.6(2) . . ?
C32 C30 C34 108.1(2) . . ?
C33 C30 C34 109.4(2) . . ?
C27 C30 C34 108.86(19) . . ?
C29 C35 C2 112.13(17) . . ?
O8 C36 C37 109.72(16) . . ?
C36 C37 C38 111.44(17) . . ?
N1 C39 C40 178.6(4) . . ?
N2 C41 C42 178.5(4) . . ?
N3 C43 C44 179.1(3) . . ?

loop_
_geom_bond_atom_site_label_1
_geom_bond_atom_site_label_2
_geom_bond_distance
_geom_bond_site_symmetry_2
_geom_bond_publ_flag
O1 C1 1.354(3) . ?
O1 V1 1.8128(14) . ?
O2 C11 1.451(2) . ?
O2 C12 1.453(2) . ?
O2 V1 2.3732(14) . ?
O3 C13 1.386(2) . ?
O3 V2 1.9977(13) . ?
O3 V1 2.0152(13) . ?
O4 C24 1.370(2) . ?
O4 V2 1.7934(14) . ?
O5 V1 1.5866(15) . ?
O6 V2 1.8303(13) 2_666 ?
O6 V2 1.9822(14) . ?
O6 V1 2.0667(14) . ?
O7 V2 1.5830(15) . ?
O8 C36 1.425(3) . ?
O8 V1 1.7869(14) . ?
V2 V2 2.9675(6) 2_666 ?
C1 C2 1.398(3) . ?
C1 C6 1.401(3) . ?
C2 C3 1.395(3) . ?
C2 C35 1.519(3) . ?
C3 C4 1.395(3) . ?
C4 C5 1.403(3) . ?
C4 C7 1.538(3) . ?
C5 C6 1.389(3) . ?
C6 C11 1.502(3) . ?
C7 C9 1.533(3) . ?
C7 C8 1.536(3) . ?
C7 C10 1.540(3) . ?
C12 C14 1.504(3) . ?
C13 C18 1.386(3) . ?
C13 C14 1.397(3) . ?
C14 C15 1.398(3) . ?
C15 C16 1.394(3) . ?
C16 C17 1.395(3) . ?
C16 C19 1.536(3) . ?
C17 C18 1.395(3) . ?
C18 C23 1.511(3) . ?
C19 C20 1.530(3) . ?
C19 C21 1.532(3) . ?
C19 C22 1.540(3) . ?
C23 C25 1.510(3) . ?
C24 C25 1.399(3) . ?
C24 C29 1.404(3) 2_666 ?
C25 C26 1.398(3) . ?
C26 C27 1.387(3) . ?
C27 C28 1.399(3) . ?
C27 C30 1.536(3) . ?
C28 C29 1.386(3) 2_666 ?
C29 C35 1.510(3) . ?
C30 C32 1.516(3) . ?
C30 C33 1.532(4) . ?
C30 C34 1.543(4) . ?
C36 C37 1.512(3) . ?
C37 C38 1.518(3) . ?
N1 C39 1.137(4) . ?
C39 C40 1.431(4) . ?
N2 C41 1.174(5) . ?
C41 C42 1.446(5) . ?
N3 C43 1.161(4) . ?
C43 C44 1.466(4) . ?

loop_
_geom_torsion_atom_site_label_1
_geom_torsion_atom_site_label_2
_geom_torsion_atom_site_label_3
_geom_torsion_atom_site_label_4
_geom_torsion
_geom_torsion_site_symmetry_1
_geom_torsion_site_symmetry_2
_geom_torsion_site_symmetry_3
_geom_torsion_site_symmetry_4
_geom_torsion_publ_flag
C36 O8 V1 O5 19.64(16) . . . . ?
C36 O8 V1 O1 123.26(15) . . . . ?
C36 O8 V1 O3 -81.60(15) . . . . ?
C36 O8 V1 O6 -110.56(19) . . . . ?
C36 O8 V1 O2 -158.46(16) . . . . ?
C1 O1 V1 O5 -165.53(18) . . . . ?
C1 O1 V1 O8 91.70(18) . . . . ?
C1 O1 V1 O3 -21.7(2) . . . . ?
C1 O1 V1 O6 -70.08(18) . . . . ?
C1 O1 V1 O2 13.28(17) . . . . ?
C24 O4 V2 O7 30.0(2) . . . . ?
C24 O4 V2 O6 142.2(2) . . . 2_666 ?
C24 O4 V2 O6 -133.0(2) . . . . ?
C24 O4 V2 O3 -72.8(2) . . . . ?
C24 O4 V2 V2 173.63(18) . . . 2_666 ?
V1 O1 C1 C2 138.92(16) . . . . ?
V1 O1 C1 C6 -41.5(3) . . . . ?
O1 C1 C2 C3 175.86(17) . . . . ?
C6 C1 C2 C3 -3.8(3) . . . . ?
O1 C1 C2 C35 -3.8(3) . . . . ?
C6 C1 C2 C35 176.54(18) . . . . ?
C1 C2 C3 C4 -0.5(3) . . . . ?
C35 C2 C3 C4 179.17(18) . . . . ?
C2 C3 C4 C5 3.6(3) . . . . ?
C2 C3 C4 C7 -175.22(18) . . . . ?
C3 C4 C5 C6 -2.6(3) . . . . ?
C7 C4 C5 C6 176.31(19) . . . . ?
C4 C5 C6 C1 -1.5(3) . . . . ?
C4 C5 C6 C11 175.37(19) . . . . ?
O1 C1 C6 C5 -174.84(18) . . . . ?
C2 C1 C6 C5 4.8(3) . . . . ?
O1 C1 C6 C11 8.2(3) . . . . ?
C2 C1 C6 C11 -172.19(18) . . . . ?
C3 C4 C7 C9 -5.0(3) . . . . ?
C5 C4 C7 C9 176.18(19) . . . . ?
C3 C4 C7 C8 -126.7(2) . . . . ?
C5 C4 C7 C8 54.5(2) . . . . ?
C3 C4 C7 C10 114.2(2) . . . . ?
C5 C4 C7 C10 -64.6(3) . . . . ?
C12 O2 C11 C6 144.98(17) . . . . ?
V1 O2 C11 C6 -72.48(17) . . . . ?
C5 C6 C11 O2 -127.5(2) . . . . ?
C1 C6 C11 O2 49.4(2) . . . . ?
C11 O2 C12 C14 103.6(2) . . . . ?
V1 O2 C12 C14 -34.5(2) . . . . ?
V2 O3 C13 C18 -88.5(2) . . . . ?
V1 O3 C13 C18 112.04(17) . . . . ?
V2 O3 C13 C14 94.15(19) . . . . ?
V1 O3 C13 C14 -65.3(2) . . . . ?
O3 C13 C14 C15 176.63(17) . . . . ?
C18 C13 C14 C15 -0.7(3) . . . . ?
O3 C13 C14 C12 -7.2(3) . . . . ?
C18 C13 C14 C12 175.44(18) . . . . ?
O2 C12 C14 C13 54.3(2) . . . . ?
O2 C12 C14 C15 -129.73(19) . . . . ?
C13 C14 C15 C16 -0.7(3) . . . . ?
C12 C14 C15 C16 -176.70(18) . . . . ?
C14 C15 C16 C17 1.4(3) . . . . ?
C14 C15 C16 C19 -176.81(19) . . . . ?
C15 C16 C17 C18 -0.7(3) . . . . ?
C19 C16 C17 C18 177.55(18) . . . . ?
O3 C13 C18 C17 -175.96(16) . . . . ?
C14 C13 C18 C17 1.3(3) . . . . ?
O3 C13 C18 C23 9.4(3) . . . . ?
C14 C13 C18 C23 -173.30(18) . . . . ?
C16 C17 C18 C13 -0.6(3) . . . . ?
C16 C17 C18 C23 174.13(18) . . . . ?
C15 C16 C19 C20 -9.1(3) . . . . ?
C17 C16 C19 C20 172.71(19) . . . . ?
C15 C16 C19 C21 -130.1(2) . . . . ?
C17 C16 C19 C21 51.7(3) . . . . ?
C15 C16 C19 C22 111.1(2) . . . . ?
C17 C16 C19 C22 -67.1(2) . . . . ?
C13 C18 C23 C25 91.0(2) . . . . ?
C17 C18 C23 C25 -83.5(2) . . . . ?
V2 O4 C24 C25 92.1(3) . . . . ?
V2 O4 C24 C29 -89.5(2) . . . 2_666 ?
O4 C24 C25 C26 -179.95(17) . . . . ?
C29 C24 C25 C26 1.6(3) 2_666 . . . ?
O4 C24 C25 C23 -6.0(3) . . . . ?
C29 C24 C25 C23 175.53(18) 2_666 . . . ?
C18 C23 C25 C26 87.8(2) . . . . ?
C18 C23 C25 C24 -86.1(2) . . . . ?
C24 C25 C26 C27 -0.6(3) . . . . ?
C23 C25 C26 C27 -174.66(19) . . . . ?
C25 C26 C27 C28 -0.1(3) . . . . ?
C25 C26 C27 C30 177.7(2) . . . . ?
C26 C27 C28 C29 -0.2(3) . . . 2_666 ?
C30 C27 C28 C29 -178.0(2) . . . 2_666 ?
C26 C27 C30 C32 5.2(3) . . . . ?
C28 C27 C30 C32 -177.0(2) . . . . ?
C26 C27 C30 C33 -115.8(2) . . . . ?
C28 C27 C30 C33 62.0(3) . . . . ?
C26 C27 C30 C34 125.2(2) . . . . ?
C28 C27 C30 C34 -57.0(3) . . . . ?
C28 C29 C35 C2 -102.5(2) 2_666 . . . ?
C24 C29 C35 C2 75.8(2) 2_666 . . . ?
C3 C2 C35 C29 48.4(2) . . . . ?
C1 C2 C35 C29 -131.94(19) . . . . ?
V1 O8 C36 C37 162.74(13) . . . . ?
O8 C36 C37 C38 -169.79(18) . . . . ?
